data_4513770
loop_
_publ_author_name
'Ghorai, Debasish'
'Dutta, Champak'
'Choudhury, Joyanta'

_publ_section_title
;
 Switching of &#x201C;Rollover Pathway&#x201D; in Rhodium(III)-Catalyzed
 C--H Activation of Chelating Molecules
;
_journal_name_full 'ACS Catalysis'
_journal_page_first 709
_journal_paper_doi 10.1021/acscatal.5b02540
_journal_year 2015
_chemical_formula_sum 'C19 H18 F6 N3 P'
_chemical_formula_weight 433.33
_chemical_name_systematic
;
 ?
;
_space_group_crystal_system monoclinic
_space_group_IT_number 14
_space_group_name_Hall '-P 2ybc'
_space_group_name_H-M_alt 'P 1 21/c 1'
_symmetry_space_group_name_Hall '-P 2ybc'
_symmetry_space_group_name_H-M 'P 1 21/c 1'
_atom_sites_solution_hydrogens geom
_audit_creation_method SHELXL-2014
_cell_angle_alpha 90
_cell_angle_beta 96.7310(10)
_cell_angle_gamma 90
_cell_formula_units_Z 4
_cell_length_a 8.32030(10)
_cell_length_b 17.1518(3)
_cell_length_c 13.0268(2)
_cell_measurement_reflns_used 3567
_cell_measurement_temperature 150(2)
_cell_measurement_theta_max 26.014
_cell_measurement_theta_min 6.855
_cell_volume 1846.22(5)
_computing_cell_refinement 'Bruker SAINT'
_computing_data_collection 'Bruker APEX2'
_computing_data_reduction 'Bruker SAINT'
_computing_structure_refinement 'SHELXL-2014 (Sheldrick, 2014)'
_computing_structure_solution 'SHELXS-97 (Sheldrick 2008)'
_diffrn_ambient_temperature 150(2)
_diffrn_measured_fraction_theta_full 0.978
_diffrn_measured_fraction_theta_max 0.980
_diffrn_measurement_device_type 'Bruker APEX-II CCD'
_diffrn_measurement_method '\f and \w scans'
_diffrn_radiation_type MoK\a
_diffrn_radiation_wavelength 0.71073
_diffrn_reflns_av_R_equivalents 0.0432
_diffrn_reflns_av_unetI/netI 0.0369
_diffrn_reflns_laue_measured_fraction_full 0.978
_diffrn_reflns_laue_measured_fraction_max 0.980
_diffrn_reflns_limit_h_max 10
_diffrn_reflns_limit_h_min -10
_diffrn_reflns_limit_k_max 20
_diffrn_reflns_limit_k_min -21
_diffrn_reflns_limit_l_max 16
_diffrn_reflns_limit_l_min -16
_diffrn_reflns_number 16038
_diffrn_reflns_point_group_measured_fraction_full 0.978
_diffrn_reflns_point_group_measured_fraction_max 0.980
_diffrn_reflns_theta_full 25.242
_diffrn_reflns_theta_max 26.014
_diffrn_reflns_theta_min 6.855
_diffrn_source 'sealed tube'
_exptl_absorpt_coefficient_mu 0.218
_exptl_absorpt_correction_T_max 0.969
_exptl_absorpt_correction_T_min 0.934
_exptl_absorpt_correction_type multi-scan
_exptl_absorpt_process_details SADABS
_exptl_crystal_colour Colorless
_exptl_crystal_density_diffrn 1.559
_exptl_crystal_description Prism
_exptl_crystal_F_000 888
_exptl_crystal_size_max 0.170
_exptl_crystal_size_mid 0.110
_exptl_crystal_size_min 0.080
_refine_diff_density_max 0.504
_refine_diff_density_min -0.381
_refine_diff_density_rms 0.051
_refine_ls_extinction_method none
_refine_ls_goodness_of_fit_ref 1.037
_refine_ls_hydrogen_treatment constr
_refine_ls_matrix_type full
_refine_ls_number_parameters 264
_refine_ls_number_reflns 3567
_refine_ls_number_restraints 0
_refine_ls_restrained_S_all 1.037
_refine_ls_R_factor_all 0.0584
_refine_ls_R_factor_gt 0.0467
_refine_ls_shift/su_max 0.000
_refine_ls_shift/su_mean 0.000
_refine_ls_structure_factor_coef Fsqd
_refine_ls_weighting_details 'w=1/[\s^2^(Fo^2^)+(0.0528P)^2^+1.4003P] where P=(Fo^2^+2Fc^2^)/3'
_refine_ls_weighting_scheme calc
_refine_ls_wR_factor_gt 0.1116
_refine_ls_wR_factor_ref 0.1203
_reflns_Friedel_coverage 0.000
_reflns_number_gt 2934
_reflns_number_total 3567
_reflns_threshold_expression 'I > 2\s(I)'
_cod_data_source_file cs5b02540_si_002.cif
_cod_data_source_block 3g
_cod_database_code 4513770
_shelx_space_group_comment
;
The symmetry employed for this shelxl refinement is uniquely defined
by the following loop, which should always be used as a source of
symmetry information in preference to the above space-group names.
They are only intended as comments.
;
_shelx_estimated_absorpt_t_min 0.964
_shelx_estimated_absorpt_t_max 0.983
_shelxl_version_number 2014-3

loop_
_space_group_symop_operation_xyz
'x, y, z'
'-x, y+1/2, -z+1/2'
'-x, -y, -z'
'x, -y-1/2, z-1/2'

loop_
_atom_site_label
_atom_site_type_symbol
_atom_site_fract_x
_atom_site_fract_y
_atom_site_fract_z
_atom_site_U_iso_or_equiv
_atom_site_adp_type
_atom_site_occupancy
_atom_site_site_symmetry_order
_atom_site_calc_flag
_atom_site_refinement_flags_posn
_atom_site_refinement_flags_adp
C1 C 0.7295(2) 0.57517(12) 0.25408(15) 0.0199(4) Uani 1 1 d . .
C2 C 0.7658(3) 0.68300(13) 0.12565(17) 0.0303(5) Uani 1 1 d . .
H00F H 0.6668 0.7130 0.1309 0.045 Uiso 1 1 calc R U
H00G H 0.7905 0.6834 0.0539 0.045 Uiso 1 1 calc R U
H00I H 0.8559 0.7065 0.1704 0.045 Uiso 1 1 calc R U
C3 C 0.7235(3) 0.54085(13) 0.08987(16) 0.0285(5) Uani 1 1 d . .
H00N H 0.7275 0.5443 0.0174 0.034 Uiso 1 1 calc R U
C4 C 0.6986(3) 0.47575(13) 0.14178(16) 0.0271(5) Uani 1 1 d . .
H00J H 0.6819 0.4248 0.1138 0.033 Uiso 1 1 calc R U
C5 C 0.6819(2) 0.44994(12) 0.32911(15) 0.0211(4) Uani 1 1 d . .
C6 C 0.6945(2) 0.48542(12) 0.42690(15) 0.0207(4) Uani 1 1 d . .
C7 C 0.7279(2) 0.56798(12) 0.43832(15) 0.0193(4) Uani 1 1 d . .
C8 C 0.7443(2) 0.61264(12) 0.35287(15) 0.0195(4) Uani 1 1 d . .
C9 C 0.6778(2) 0.43414(13) 0.50937(16) 0.0240(4) Uani 1 1 d . .
H00K H 0.6842 0.4535 0.5781 0.029 Uiso 1 1 calc R U
C10 C 0.6523(2) 0.35599(13) 0.49026(18) 0.0286(5) Uani 1 1 d . .
H00S H 0.6420 0.3209 0.5456 0.034 Uiso 1 1 calc R U
C11 C 0.6418(2) 0.32885(13) 0.38906(19) 0.0296(5) Uani 1 1 d . .
H00Q H 0.6236 0.2748 0.3771 0.036 Uiso 1 1 calc R U
C12 C 0.7528(2) 0.60255(13) 0.54530(15) 0.0225(4) Uani 1 1 d . .
H00A H 0.6734 0.5796 0.5876 0.027 Uiso 1 1 calc R U
H00B H 0.7333 0.6595 0.5409 0.027 Uiso 1 1 calc R U
C13 C 0.9245(2) 0.58738(14) 0.59801(16) 0.0286(5) Uani 1 1 d . .
H00C H 0.9432 0.5311 0.6038 0.043 Uiso 1 1 calc R U
H00D H 0.9368 0.6107 0.6671 0.043 Uiso 1 1 calc R U
H00E H 1.0033 0.6106 0.5568 0.043 Uiso 1 1 calc R U
C14 C 0.7874(2) 0.69725(12) 0.35967(14) 0.0197(4) Uani 1 1 d . .
C15 C 0.9491(2) 0.71876(13) 0.38051(16) 0.0262(5) Uani 1 1 d . .
H00L H 1.0300 0.6797 0.3929 0.031 Uiso 1 1 calc R U
C16 C 0.9930(3) 0.79702(13) 0.38330(17) 0.0302(5) Uani 1 1 d . .
H00T H 1.1035 0.8113 0.3985 0.036 Uiso 1 1 calc R U
C17 C 0.8758(3) 0.85416(13) 0.36390(16) 0.0276(5) Uani 1 1 d . .
H00O H 0.9059 0.9076 0.3651 0.033 Uiso 1 1 calc R U
C18 C 0.7150(3) 0.83324(13) 0.34283(15) 0.0258(5) Uani 1 1 d . .
H00M H 0.6347 0.8725 0.3294 0.031 Uiso 1 1 calc R U
C19 C 0.6697(2) 0.75519(12) 0.34121(15) 0.0223(4) Uani 1 1 d . .
H00H H 0.5587 0.7413 0.3275 0.027 Uiso 1 1 calc R U
N1 N 0.7424(2) 0.60227(10) 0.15829(12) 0.0235(4) Uani 1 1 d . .
N2 N 0.70178(19) 0.49714(10) 0.24454(12) 0.0208(4) Uani 1 1 d . .
N3 N 0.6559(2) 0.37466(11) 0.30811(14) 0.0266(4) Uani 1 1 d . .
F1 F 0.3604(2) 0.62543(11) 0.08617(14) 0.0603(5) Uani 1 1 d . .
F2 F 0.3365(2) 0.52036(10) 0.1870(2) 0.0827(7) Uani 1 1 d . .
F3 F 0.12129(18) 0.57421(10) 0.24855(11) 0.0483(4) Uani 1 1 d . .
F4 F 0.14582(18) 0.67831(9) 0.14651(14) 0.0544(5) Uani 1 1 d . .
F5 F 0.3598(2) 0.63960(12) 0.25580(13) 0.0673(5) Uani 1 1 d . .
F6 F 0.1234(2) 0.55923(11) 0.07849(12) 0.0606(5) Uani 1 1 d . .
P1 P 0.24128(6) 0.59951(3) 0.16784(4) 0.02574(18) Uani 1 1 d . .

loop_
_atom_site_aniso_label
_atom_site_aniso_U_11
_atom_site_aniso_U_22
_atom_site_aniso_U_33
_atom_site_aniso_U_23
_atom_site_aniso_U_13
_atom_site_aniso_U_12
C1 0.0176(9) 0.0202(10) 0.0214(10) 0.0005(8) 0.0007(7) 0.0027(8)
C2 0.0420(13) 0.0275(12) 0.0220(10) 0.0042(9) 0.0062(9) -0.0003(10)
C3 0.0327(11) 0.0324(13) 0.0205(10) -0.0069(9) 0.0034(8) 0.0040(9)
C4 0.0295(11) 0.0284(12) 0.0233(10) -0.0080(9) 0.0019(8) 0.0041(9)
C5 0.0159(9) 0.0210(11) 0.0257(10) 0.0003(8) -0.0001(7) 0.0015(8)
C6 0.0145(9) 0.0225(11) 0.0249(10) 0.0019(8) 0.0007(7) 0.0031(8)
C7 0.0144(8) 0.0215(10) 0.0218(10) -0.0008(8) 0.0016(7) 0.0032(8)
C8 0.0167(9) 0.0215(11) 0.0199(9) -0.0021(8) 0.0003(7) 0.0018(8)
C9 0.0180(9) 0.0262(11) 0.0278(11) 0.0043(9) 0.0027(8) 0.0012(8)
C10 0.0207(10) 0.0253(12) 0.0398(13) 0.0098(10) 0.0036(9) 0.0016(8)
C11 0.0217(10) 0.0172(11) 0.0493(14) 0.0022(10) 0.0016(9) 0.0004(8)
C12 0.0226(10) 0.0253(11) 0.0201(10) -0.0007(8) 0.0044(8) 0.0025(8)
C13 0.0233(10) 0.0408(14) 0.0215(10) -0.0018(9) 0.0008(8) -0.0008(9)
C14 0.0235(9) 0.0202(11) 0.0156(9) -0.0017(8) 0.0025(7) 0.0000(8)
C15 0.0235(10) 0.0255(11) 0.0292(11) 0.0002(9) 0.0018(8) 0.0011(9)
C16 0.0271(11) 0.0297(13) 0.0335(12) -0.0004(10) 0.0021(9) -0.0089(9)
C17 0.0425(13) 0.0191(11) 0.0216(10) -0.0011(8) 0.0058(9) -0.0061(9)
C18 0.0347(11) 0.0220(11) 0.0206(10) -0.0008(8) 0.0029(8) 0.0057(9)
C19 0.0229(10) 0.0237(11) 0.0198(9) -0.0002(8) 0.0008(7) 0.0025(8)
N1 0.0260(9) 0.0266(10) 0.0182(8) -0.0010(7) 0.0033(7) 0.0025(7)
N2 0.0200(8) 0.0210(9) 0.0207(8) -0.0038(7) -0.0001(6) 0.0021(7)
N3 0.0234(9) 0.0201(9) 0.0353(10) -0.0036(8) -0.0004(7) 0.0011(7)
F1 0.0517(10) 0.0634(11) 0.0724(11) -0.0011(9) 0.0353(9) -0.0072(8)
F2 0.0413(9) 0.0288(9) 0.178(2) 0.0188(11) 0.0114(11) 0.0114(7)
F3 0.0467(8) 0.0611(11) 0.0384(8) 0.0096(7) 0.0103(6) -0.0104(8)
F4 0.0438(9) 0.0325(9) 0.0880(12) 0.0131(8) 0.0128(8) 0.0099(7)
F5 0.0645(11) 0.0777(13) 0.0538(10) -0.0059(9) -0.0181(8) -0.0327(10)
F6 0.0621(10) 0.0726(13) 0.0460(9) -0.0237(9) 0.0021(8) -0.0215(9)
P1 0.0243(3) 0.0207(3) 0.0321(3) -0.0016(2) 0.0028(2) -0.0005(2)

loop_
_atom_type_symbol
_atom_type_description
_atom_type_scat_dispersion_real
_atom_type_scat_dispersion_imag
_atom_type_scat_source
C C 0.0033 0.0016 'International Tables Vol C Tables 4.2.6.8 and 6.1.1.4'
H H 0.0000 0.0000 'International Tables Vol C Tables 4.2.6.8 and 6.1.1.4'
N N 0.0061 0.0033 'International Tables Vol C Tables 4.2.6.8 and 6.1.1.4'
F F 0.0171 0.0103 'International Tables Vol C Tables 4.2.6.8 and 6.1.1.4'
P P 0.1023 0.0942 'International Tables Vol C Tables 4.2.6.8 and 6.1.1.4'

loop_
_geom_angle_atom_site_label_1
_geom_angle_atom_site_label_2
_geom_angle_atom_site_label_3
_geom_angle
N1 C1 N2 106.59(17)
N1 C1 C8 132.08(19)
N2 C1 C8 121.30(17)
N1 C2 H00F 109.5
N1 C2 H00G 109.5
H00F C2 H00G 109.5
N1 C2 H00I 109.5
H00F C2 H00I 109.5
H00G C2 H00I 109.5
C4 C3 N1 108.96(19)
C4 C3 H00N 125.5
N1 C3 H00N 125.5
C3 C4 N2 106.36(19)
C3 C4 H00J 126.8
N2 C4 H00J 126.8
N3 C5 N2 115.62(18)
N3 C5 C6 126.81(19)
N2 C5 C6 117.55(18)
C5 C6 C9 114.70(19)
C5 C6 C7 120.66(18)
C9 C6 C7 124.59(18)
C8 C7 C6 119.95(18)
C8 C7 C12 121.02(18)
C6 C7 C12 118.95(17)
C7 C8 C1 118.23(18)
C7 C8 C14 122.69(17)
C1 C8 C14 118.95(17)
C10 C9 C6 119.8(2)
C10 C9 H00K 120.1
C6 C9 H00K 120.1
C9 C10 C11 119.3(2)
C9 C10 H00S 120.4
C11 C10 H00S 120.4
N3 C11 C10 123.5(2)
N3 C11 H00Q 118.3
C10 C11 H00Q 118.3
C7 C12 C13 111.55(16)
C7 C12 H00A 109.3
C13 C12 H00A 109.3
C7 C12 H00B 109.3
C13 C12 H00B 109.3
H00A C12 H00B 108.0
C12 C13 H00C 109.5
C12 C13 H00D 109.5
H00C C13 H00D 109.5
C12 C13 H00E 109.5
H00C C13 H00E 109.5
H00D C13 H00E 109.5
C15 C14 C19 119.20(19)
C15 C14 C8 119.25(18)
C19 C14 C8 121.49(17)
C14 C15 C16 120.4(2)
C14 C15 H00L 119.8
C16 C15 H00L 119.8
C17 C16 C15 120.1(2)
C17 C16 H00T 120.0
C15 C16 H00T 120.0
C18 C17 C16 119.8(2)
C18 C17 H00O 120.1
C16 C17 H00O 120.1
C17 C18 C19 120.5(2)
C17 C18 H00M 119.7
C19 C18 H00M 119.7
C18 C19 C14 119.95(19)
C18 C19 H00H 120.0
C14 C19 H00H 120.0
C1 N1 C3 108.67(18)
C1 N1 C2 128.40(17)
C3 N1 C2 122.89(17)
C1 N2 C4 109.42(17)
C1 N2 C5 122.27(16)
C4 N2 C5 128.31(18)
C5 N3 C11 115.89(18)
F2 P1 F4 178.94(12)
F2 P1 F5 90.05(12)
F4 P1 F5 90.76(11)
F2 P1 F6 89.83(12)
F4 P1 F6 89.35(10)
F5 P1 F6 179.41(10)
F2 P1 F3 90.19(11)
F4 P1 F3 90.47(9)
F5 P1 F3 91.49(9)
F6 P1 F3 89.09(9)
F2 P1 F1 90.31(11)
F4 P1 F1 89.03(10)
F5 P1 F1 88.79(10)
F6 P1 F1 90.63(10)
F3 P1 F1 179.43(10)

loop_
_geom_bond_atom_site_label_1
_geom_bond_atom_site_label_2
_geom_bond_distance
C1 N1 1.348(2)
C1 N2 1.361(3)
C1 C8 1.431(3)
C2 N1 1.468(3)
C2 H00F 0.9800
C2 H00G 0.9800
C2 H00I 0.9800
C3 C4 1.334(3)
C3 N1 1.377(3)
C3 H00N 0.9500
C4 N2 1.385(3)
C4 H00J 0.9500
C5 N3 1.332(3)
C5 N2 1.392(3)
C5 C6 1.405(3)
C6 C9 1.408(3)
C6 C7 1.447(3)
C7 C8 1.371(3)
C7 C12 1.506(3)
C8 C14 1.495(3)
C9 C10 1.375(3)
C9 H00K 0.9500
C10 C11 1.391(3)
C10 H00S 0.9500
C11 N3 1.331(3)
C11 H00Q 0.9500
C12 C13 1.533(3)
C12 H00A 0.9900
C12 H00B 0.9900
C13 H00C 0.9800
C13 H00D 0.9800
C13 H00E 0.9800
C14 C15 1.391(3)
C14 C19 1.396(3)
C15 C16 1.391(3)
C15 H00L 0.9500
C16 C17 1.385(3)
C16 H00T 0.9500
C17 C18 1.381(3)
C17 H00O 0.9500
C18 C19 1.390(3)
C18 H00M 0.9500
C19 H00H 0.9500
F1 P1 1.5996(16)
F2 P1 1.5770(16)
F3 P1 1.5925(15)
F4 P1 1.5759(15)
F5 P1 1.5789(16)
F6 P1 1.5895(16)
